data_4336832
loop_
_publ_author_name
'Daniel M. Zink'
'Thomas Baumann'
'Jana Friedrichs'
'Martin Nieger'
'Stefan Br\"ase'

_publ_contact_author
;
        Martin Nieger
        Laboratory of Inorganic Chemistry
        Department of Chemistry
        Universitity of Helsinki
        P.O. Box 55
        FIN-00014 University of Helsinki
        Finland
;
_publ_contact_author_email martin.nieger@helsinki.fi
_publ_contact_author_fax '++358 9 191 50198'
_publ_contact_author_phone '++358 9 191 50192'
_publ_section_title
;
 Copper(I) Complexes Based on Five-Membered P^N Heterocycles: Structural
 Diversity Linked to Exciting Luminescence Properties
;
_journal_name_full 'Inorganic Chemistry'
_journal_page_first 13509
_journal_page_last 13520
_journal_paper_doi 10.1021/ic4019162
_journal_volume 52
_journal_year 2013
_chemical_formula_moiety 'C64 H52 Cu2 I2 N8 P4'
_chemical_formula_sum 'C64 H52 Cu2 I2 N8 P4'
_chemical_formula_weight 1437.90
_chemical_name_systematic
; 
 ? 
;
_space_group_IT_number 15
_symmetry_cell_setting monoclinic
_symmetry_space_group_name_Hall '-C 2yc'
_symmetry_space_group_name_H-M 'C 1 2/c 1'
_atom_sites_solution_hydrogens geom
_atom_sites_solution_primary heavy
_atom_sites_solution_secondary difmap
_audit_creation_method SHELXL-97
_cell_angle_alpha 90.00
_cell_angle_beta 97.753(2)
_cell_angle_gamma 90.00
_cell_formula_units_Z 4
_cell_length_a 11.3527(3)
_cell_length_b 21.4546(5)
_cell_length_c 24.9436(6)
_cell_measurement_reflns_used 7476
_cell_measurement_temperature 123(2)
_cell_measurement_theta_max 27.5
_cell_measurement_theta_min 1.0
_cell_volume 6019.9(3)
_computing_cell_refinement DENZO-SMN
_computing_data_collection Collect
_computing_data_reduction DENZO-SMN
_computing_molecular_graphics XP
_computing_publication_material 'SHELXL-97 (Sheldrick, 1997)'
_computing_structure_refinement 'SHELXL-97 (Sheldrick, 1997)'
_computing_structure_solution 'SHELXS-97 (Sheldrick, 1990)'
_diffrn_ambient_temperature 123(2)
_diffrn_measured_fraction_theta_full 0.997
_diffrn_measured_fraction_theta_max 0.997
_diffrn_measurement_device_type 'Bruker-Nonius APEXII'
_diffrn_measurement_method 'rotation in phi and omega, 0.5 deg.'
_diffrn_radiation_monochromator graphite
_diffrn_radiation_source 'fine-focus sealed tube'
_diffrn_radiation_type MoK\a
_diffrn_radiation_wavelength 0.71073
_diffrn_reflns_av_R_equivalents 0.0450
_diffrn_reflns_av_sigmaI/netI 0.0365
_diffrn_reflns_limit_h_max 14
_diffrn_reflns_limit_h_min -13
_diffrn_reflns_limit_k_max 27
_diffrn_reflns_limit_k_min -27
_diffrn_reflns_limit_l_max 32
_diffrn_reflns_limit_l_min -31
_diffrn_reflns_number 26106
_diffrn_reflns_theta_full 27.45
_diffrn_reflns_theta_max 27.45
_diffrn_reflns_theta_min 3.01
_exptl_absorpt_coefficient_mu 1.886
_exptl_absorpt_correction_T_max 0.92320
_exptl_absorpt_correction_T_min 0.82949
_exptl_absorpt_correction_type multi-scan
_exptl_absorpt_process_details 'MULABS (Platon, cf. Blessing, 1995)'
_exptl_crystal_colour colourless
_exptl_crystal_density_diffrn 1.587
_exptl_crystal_density_meas ?
_exptl_crystal_description plates
_exptl_crystal_F_000 2864
_exptl_crystal_size_max 0.12
_exptl_crystal_size_mid 0.10
_exptl_crystal_size_min 0.04
_refine_diff_density_max 1.093
_refine_diff_density_min -0.599
_refine_diff_density_rms 0.093
_refine_ls_extinction_method none
_refine_ls_goodness_of_fit_ref 1.128
_refine_ls_hydrogen_treatment constr
_refine_ls_matrix_type full
_refine_ls_number_parameters 356
_refine_ls_number_reflns 6863
_refine_ls_number_restraints 132
_refine_ls_restrained_S_all 1.129
_refine_ls_R_factor_all 0.0665
_refine_ls_R_factor_gt 0.0531
_refine_ls_shift/su_max 0.001
_refine_ls_shift/su_mean 0.000
_refine_ls_structure_factor_coef Fsqd
_refine_ls_weighting_details 'calc w=1/[\s^2^(Fo^2^)+(0.0274P)^2^+37.9500P] where P=(Fo^2^+2Fc^2^)/3'
_refine_ls_weighting_scheme calc
_refine_ls_wR_factor_gt 0.1061
_refine_ls_wR_factor_ref 0.1119
_reflns_number_gt 5813
_reflns_number_total 6863
_reflns_threshold_expression >2sigma(I)
_cod_data_source_file ic4019162_si_002_6.cif
_cod_data_source_block sb381_m_compound_8a-I
_cod_depositor_comments
;
The following automatic conversions were performed:

'_exptl_crystal_density_meas' value 'none' was changed to '?' - the
value is perceived as not measured.

Automatic conversion script
Id: cif_fix_values 3008 2015-01-20 13:52:24Z robertas 
;
_cod_original_sg_symbol_H-M 'C 2/c'
_cod_database_code 4336832

loop_
_symmetry_equiv_pos_as_xyz
'x, y, z'
'-x, y, -z+1/2'
'x+1/2, y+1/2, z'
'-x+1/2, y+1/2, -z+1/2'
'-x, -y, -z'
'x, -y, z-1/2'
'-x+1/2, -y+1/2, -z'
'x+1/2, -y+1/2, z-1/2'

loop_
_atom_site_label
_atom_site_type_symbol
_atom_site_fract_x
_atom_site_fract_y
_atom_site_fract_z
_atom_site_U_iso_or_equiv
_atom_site_adp_type
_atom_site_occupancy
_atom_site_symmetry_multiplicity
_atom_site_calc_flag
_atom_site_refinement_flags
_atom_site_disorder_group
I1 I 0.32634(3) 0.277985(17) 0.711943(13) 0.04276(11) Uani 1 1 d . .
Cu1 Cu 0.54549(5) 0.30072(3) 0.69296(2) 0.03284(14) Uani 0.95 1 d P 1
Cu1' Cu 0.5331(9) 0.3261(5) 0.7143(5) 0.028(2) Uiso 0.05 1 d P 2
P1 P 0.58431(10) 0.39651(6) 0.65958(5) 0.0363(3) Uani 1 1 d . .
P2 P 0.60993(10) 0.23566(5) 0.63101(5) 0.0337(3) Uani 1 1 d . .
C1 C 0.6854(4) 0.3833(2) 0.60940(19) 0.0364(10) Uani 1 1 d . .
N2 N 0.7741(4) 0.42044(18) 0.60082(18) 0.0471(10) Uani 1 1 d . .
N3 N 0.8284(4) 0.3927(2) 0.56146(19) 0.0499(11) Uani 1 1 d . .
N4 N 0.7763(4) 0.34083(19) 0.54582(16) 0.0425(9) Uani 1 1 d . .
N5 N 0.6870(3) 0.33364(17) 0.57590(15) 0.0364(8) Uani 1 1 d . .
C6 C 0.6120(4) 0.2778(2) 0.56539(19) 0.0374(10) Uani 1 1 d . .
H6 H 0.6531 0.2499 0.5417 0.045 Uiso 1 1 calc R .
C7 C 0.4928(4) 0.2943(2) 0.53378(18) 0.0429(11) Uani 1 1 d D .
C8 C 0.3928(6) 0.3099(5) 0.5562(3) 0.055(2) Uiso 0.657(8) 1 d PD 1
H8 H 0.3950 0.3084 0.5943 0.066 Uiso 0.657(8) 1 calc PR 1
C9 C 0.2882(6) 0.3278(5) 0.5242(3) 0.057(2) Uiso 0.657(8) 1 d PD 1
H9 H 0.2214 0.3412 0.5403 0.068 Uiso 0.657(8) 1 calc PR 1
C10 C 0.2830(7) 0.3259(5) 0.4683(3) 0.059(2) Uiso 0.657(8) 1 d PD 1
H10 H 0.2126 0.3387 0.4461 0.071 Uiso 0.657(8) 1 calc PR 1
C11 C 0.3795(7) 0.3055(6) 0.4448(3) 0.079(3) Uiso 0.657(8) 1 d PD 1
H11 H 0.3737 0.3017 0.4066 0.095 Uiso 0.657(8) 1 calc PR 1
C12 C 0.4853(7) 0.2905(5) 0.4773(3) 0.064(2) Uiso 0.657(8) 1 d PD 1
H12 H 0.5525 0.2777 0.4612 0.077 Uiso 0.657(8) 1 calc PR 1
C8' C 0.4871(10) 0.3286(8) 0.4868(5) 0.055(2) Uiso 0.343(8) 1 d PD 2
H8' H 0.5573 0.3391 0.4720 0.066 Uiso 0.343(8) 1 calc PR 2
C9' C 0.3762(10) 0.3474(8) 0.4614(5) 0.057(2) Uiso 0.343(8) 1 d PD 2
H9' H 0.3678 0.3627 0.4254 0.068 Uiso 0.343(8) 1 calc PR 2
C10' C 0.2777(10) 0.3437(8) 0.4887(7) 0.059(2) Uiso 0.343(8) 1 d PD 2
H10' H 0.2060 0.3640 0.4743 0.071 Uiso 0.343(8) 1 calc PR 2
C11' C 0.2828(10) 0.3106(11) 0.5369(7) 0.079(3) Uiso 0.343(8) 1 d PD 2
H11' H 0.2132 0.3034 0.5533 0.095 Uiso 0.343(8) 1 calc PR 2
C12' C 0.3931(9) 0.2885(10) 0.5605(6) 0.064(2) Uiso 0.343(8) 1 d PD 2
H12' H 0.4004 0.2692 0.5951 0.077 Uiso 0.343(8) 1 calc PR 2
C13 C 0.6711(5) 0.4531(2) 0.7032(2) 0.0445(11) Uani 1 1 d . .
C14 C 0.6276(7) 0.5117(3) 0.7110(3) 0.084(2) Uani 1 1 d . .
H14 H 0.5527 0.5238 0.6923 0.100 Uiso 1 1 calc R .
C15 C 0.6924(9) 0.5530(4) 0.7458(3) 0.103(3) Uani 1 1 d . .
H15 H 0.6611 0.5933 0.7508 0.124 Uiso 1 1 calc R .
C16 C 0.7980(7) 0.5374(4) 0.7727(3) 0.081(2) Uani 1 1 d . .
H16 H 0.8415 0.5667 0.7961 0.097 Uiso 1 1 calc R .
C17 C 0.8440(6) 0.4790(3) 0.7665(2) 0.0666(18) Uani 1 1 d . .
H17 H 0.9192 0.4677 0.7855 0.080 Uiso 1 1 calc R .
C18 C 0.7787(5) 0.4367(3) 0.7321(2) 0.0570(14) Uani 1 1 d . .
H18 H 0.8089 0.3958 0.7285 0.068 Uiso 1 1 calc R .
C19 C 0.4692(4) 0.4430(2) 0.6200(2) 0.0407(11) Uani 1 1 d . .
C20 C 0.4964(6) 0.4846(3) 0.5811(3) 0.0648(17) Uani 1 1 d . .
H20 H 0.5764 0.4907 0.5749 0.078 Uiso 1 1 calc R .
C21 C 0.4040(7) 0.5175(3) 0.5512(3) 0.085(2) Uani 1 1 d . .
H21 H 0.4218 0.5461 0.5243 0.102 Uiso 1 1 calc R .
C22 C 0.2886(6) 0.5097(3) 0.5596(2) 0.0647(17) Uani 1 1 d . .
H22 H 0.2265 0.5309 0.5375 0.078 Uiso 1 1 calc R .
C23 C 0.2633(5) 0.4714(3) 0.6000(2) 0.0581(15) Uani 1 1 d . .
H23 H 0.1838 0.4679 0.6077 0.070 Uiso 1 1 calc R .
C24 C 0.3531(5) 0.4374(3) 0.6299(2) 0.0529(13) Uani 1 1 d . .
H24 H 0.3344 0.4101 0.6575 0.063 Uiso 1 1 calc R .
C25 C 0.7677(4) 0.2149(2) 0.64475(19) 0.0384(10) Uani 1 1 d . .
C26 C 0.8479(4) 0.2596(3) 0.6679(2) 0.0481(12) Uani 1 1 d . .
H26 H 0.8199 0.3001 0.6752 0.058 Uiso 1 1 calc R .
C27 C 0.9669(5) 0.2462(3) 0.6806(3) 0.0593(15) Uani 1 1 d . .
H27 H 1.0208 0.2775 0.6954 0.071 Uiso 1 1 calc R .
C28 C 1.0071(5) 0.1882(3) 0.6718(4) 0.084(2) Uani 1 1 d . .
H28 H 1.0886 0.1782 0.6817 0.100 Uiso 1 1 calc R .
C29 C 0.9297(6) 0.1440(3) 0.6485(4) 0.089(3) Uani 1 1 d . .
H29 H 0.9584 0.1036 0.6417 0.106 Uiso 1 1 calc R .
C30 C 0.8102(5) 0.1572(3) 0.6348(3) 0.0567(15) Uani 1 1 d . .
H30 H 0.7578 0.1260 0.6184 0.068 Uiso 1 1 calc R .
C31 C 0.5351(4) 0.1633(2) 0.60786(19) 0.0362(10) Uani 1 1 d . .
C32 C 0.4697(4) 0.1325(2) 0.6434(2) 0.0435(11) Uani 1 1 d . .
H32 H 0.4606 0.1509 0.6773 0.052 Uiso 1 1 calc R .
C33 C 0.4177(5) 0.0748(3) 0.6292(2) 0.0569(15) Uani 1 1 d . .
H33 H 0.3735 0.0536 0.6534 0.068 Uiso 1 1 calc R .
C34 C 0.4310(5) 0.0492(2) 0.5802(3) 0.0554(14) Uani 1 1 d . .
H34 H 0.3983 0.0092 0.5712 0.066 Uiso 1 1 calc R .
C35 C 0.4900(5) 0.0796(2) 0.5442(2) 0.0510(13) Uani 1 1 d . .
H35 H 0.4943 0.0620 0.5096 0.061 Uiso 1 1 calc R .
C36 C 0.5437(4) 0.1364(2) 0.5579(2) 0.0451(12) Uani 1 1 d . .
H36 H 0.5868 0.1570 0.5330 0.054 Uiso 1 1 calc R .

loop_
_atom_site_aniso_label
_atom_site_aniso_U_11
_atom_site_aniso_U_22
_atom_site_aniso_U_33
_atom_site_aniso_U_23
_atom_site_aniso_U_13
_atom_site_aniso_U_12
I1 0.02613(14) 0.0611(2) 0.04146(18) -0.00603(15) 0.00612(11) -0.00797(13)
Cu1 0.0279(3) 0.0353(3) 0.0362(3) -0.0005(3) 0.0077(2) -0.0018(2)
P1 0.0334(6) 0.0336(6) 0.0434(7) 0.0012(5) 0.0100(5) -0.0012(5)
P2 0.0309(5) 0.0329(6) 0.0372(6) 0.0013(5) 0.0044(5) -0.0055(4)
C1 0.036(2) 0.030(2) 0.045(3) 0.0060(19) 0.0090(19) -0.0038(18)
N2 0.053(2) 0.029(2) 0.065(3) -0.0065(19) 0.028(2) -0.0130(18)
N3 0.058(3) 0.038(2) 0.059(3) -0.006(2) 0.028(2) -0.013(2)
N4 0.047(2) 0.038(2) 0.045(2) 0.0006(18) 0.0143(18) -0.0051(18)
N5 0.039(2) 0.031(2) 0.039(2) 0.0012(16) 0.0037(16) -0.0071(16)
C6 0.039(2) 0.033(2) 0.039(2) -0.001(2) 0.0024(19) -0.0032(19)
C7 0.041(3) 0.036(3) 0.050(3) 0.004(2) -0.001(2) -0.001(2)
C13 0.047(3) 0.045(3) 0.043(3) -0.006(2) 0.012(2) -0.007(2)
C14 0.089(5) 0.067(4) 0.086(5) -0.033(4) -0.022(4) 0.017(4)
C15 0.134(8) 0.067(5) 0.098(6) -0.035(4) -0.026(6) 0.021(5)
C16 0.099(6) 0.074(5) 0.070(4) -0.026(4) 0.014(4) -0.034(4)
C17 0.052(3) 0.096(5) 0.053(3) -0.015(3) 0.012(3) -0.023(3)
C18 0.048(3) 0.064(4) 0.059(3) -0.010(3) 0.006(3) -0.012(3)
C19 0.042(3) 0.036(3) 0.045(3) 0.000(2) 0.011(2) 0.005(2)
C20 0.066(4) 0.055(4) 0.079(4) 0.023(3) 0.032(3) 0.018(3)
C21 0.102(6) 0.085(5) 0.075(5) 0.043(4) 0.037(4) 0.050(4)
C22 0.079(4) 0.068(4) 0.048(3) 0.001(3) 0.010(3) 0.038(3)
C23 0.050(3) 0.061(4) 0.063(4) -0.003(3) 0.007(3) 0.016(3)
C24 0.046(3) 0.054(3) 0.060(3) 0.011(3) 0.011(2) 0.010(2)
C25 0.029(2) 0.045(3) 0.041(2) 0.003(2) 0.0019(18) -0.0047(19)
C26 0.037(3) 0.052(3) 0.055(3) -0.007(2) 0.003(2) -0.003(2)
C27 0.031(3) 0.066(4) 0.079(4) -0.008(3) 0.001(3) -0.007(2)
C28 0.033(3) 0.070(5) 0.142(7) 0.002(4) -0.009(4) 0.005(3)
C29 0.047(3) 0.053(4) 0.161(8) -0.006(4) -0.006(4) 0.014(3)
C30 0.041(3) 0.040(3) 0.087(4) -0.006(3) -0.001(3) 0.001(2)
C31 0.035(2) 0.028(2) 0.046(3) 0.0039(19) 0.0023(19) -0.0065(18)
C32 0.041(3) 0.045(3) 0.044(3) 0.010(2) 0.000(2) -0.005(2)
C33 0.057(3) 0.050(3) 0.063(4) 0.019(3) 0.005(3) -0.019(3)
C34 0.059(3) 0.031(3) 0.074(4) 0.001(3) 0.001(3) -0.017(2)
C35 0.056(3) 0.037(3) 0.060(3) -0.009(2) 0.009(3) -0.006(2)
C36 0.048(3) 0.032(3) 0.058(3) -0.008(2) 0.017(2) -0.009(2)

loop_
_atom_type_symbol
_atom_type_description
_atom_type_scat_dispersion_real
_atom_type_scat_dispersion_imag
_atom_type_scat_source
C C 0.0033 0.0016 'International Tables Vol C Tables 4.2.6.8 and 6.1.1.4'
H H 0.0000 0.0000 'International Tables Vol C Tables 4.2.6.8 and 6.1.1.4'
N N 0.0061 0.0033 'International Tables Vol C Tables 4.2.6.8 and 6.1.1.4'
P P 0.1023 0.0942 'International Tables Vol C Tables 4.2.6.8 and 6.1.1.4'
Cu Cu 0.3201 1.2651 'International Tables Vol C Tables 4.2.6.8 and 6.1.1.4'
I I -0.4742 1.8119 'International Tables Vol C Tables 4.2.6.8 and 6.1.1.4'

loop_
_geom_angle_atom_site_label_1
_geom_angle_atom_site_label_2
_geom_angle_atom_site_label_3
_geom_angle
_geom_angle_site_symmetry_1
_geom_angle_site_symmetry_3
Cu1' I1 Cu1' 47.2(5) 2_656 .
Cu1' I1 Cu1 62.0(3) 2_656 .
Cu1' I1 Cu1 17.3(3) . .
Cu1' I1 Cu1 17.2(3) 2_656 2_656
Cu1' I1 Cu1 61.0(3) . 2_656
Cu1 I1 Cu1 73.15(2) . 2_656
P2 Cu1 P1 102.07(5) . .
P2 Cu1 I1 113.93(4) . .
P1 Cu1 I1 117.69(4) . .
P2 Cu1 I1 107.84(4) . 2_656
P1 Cu1 I1 112.44(4) . 2_656
I1 Cu1 I1 102.82(2) . 2_656
Cu1' Cu1' P1 135.8(3) 2_656 .
Cu1' Cu1' I1 68.1(5) 2_656 2_656
P1 Cu1' I1 123.7(4) . 2_656
Cu1' Cu1' I1 64.6(5) 2_656 .
P1 Cu1' I1 126.2(5) . .
I1 Cu1' I1 110.1(4) 2_656 .
Cu1' Cu1' P2 140.6(2) 2_656 .
P1 Cu1' P2 83.6(4) . .
I1 Cu1' P2 91.5(4) 2_656 .
I1 Cu1' P2 94.2(4) . .
C19 P1 C13 104.4(2) . .
C19 P1 C1 100.6(2) . .
C13 P1 C1 99.9(2) . .
C19 P1 Cu1' 119.2(3) . .
C13 P1 Cu1' 104.9(4) . .
C1 P1 Cu1' 124.7(4) . .
C19 P1 Cu1 122.01(17) . .
C13 P1 Cu1 119.73(18) . .
C1 P1 Cu1 106.24(15) . .
Cu1' P1 Cu1 20.2(3) . .
C31 P2 C25 104.7(2) . .
C31 P2 C6 101.2(2) . .
C25 P2 C6 98.9(2) . .
C31 P2 Cu1 123.92(16) . .
C25 P2 Cu1 114.71(16) . .
C6 P2 Cu1 109.89(16) . .
C31 P2 Cu1' 126.3(3) . .
C25 P2 Cu1' 112.9(3) . .
C6 P2 Cu1' 109.0(3) . .
Cu1 P2 Cu1' 2.4(2) . .
N2 C1 N5 107.4(4) . .
N2 C1 P1 125.3(4) . .
N5 C1 P1 127.2(3) . .
C1 N2 N3 106.3(4) . .
N4 N3 N2 111.0(4) . .
N3 N4 N5 106.1(4) . .
N4 N5 C1 109.1(4) . .
N4 N5 C6 117.0(4) . .
C1 N5 C6 133.9(4) . .
N5 C6 C7 111.0(4) . .
N5 C6 P2 108.2(3) . .
C7 C6 P2 116.9(3) . .
N5 C6 H6 106.7 . .
C7 C6 H6 106.7 . .
P2 C6 H6 106.7 . .
C8 C7 C8' 105.6(6) . .
C8 C7 C12' 19.6(9) . .
C8' C7 C12' 120.4(7) . .
C8 C7 C12 118.8(5) . .
C8' C7 C12 35.5(7) . .
C12' C7 C12 122.1(8) . .
C8 C7 C6 125.1(5) . .
C8' C7 C6 120.3(6) . .
C12' C7 C6 117.2(6) . .
C12 C7 C6 116.0(5) . .
C7 C8 C9 121.5(6) . .
C7 C8 H8 119.2 . .
C9 C8 H8 119.2 . .
C10 C9 C8 119.0(6) . .
C10 C9 H9 120.5 . .
C8 C9 H9 120.5 . .
C11 C10 C9 120.5(6) . .
C11 C10 H10 119.8 . .
C9 C10 H10 119.8 . .
C10 C11 C12 119.7(7) . .
C10 C11 H11 120.1 . .
C12 C11 H11 120.1 . .
C11 C12 C7 120.2(6) . .
C11 C12 H12 119.9 . .
C7 C12 H12 119.9 . .
C7 C8' C9' 118.5(7) . .
C7 C8' H8' 120.7 . .
C9' C8' H8' 120.7 . .
C10' C9' C8' 120.0(8) . .
C10' C9' H9' 120.0 . .
C8' C9' H9' 120.0 . .
C9' C10' C11' 120.8(8) . .
C9' C10' H10' 119.6 . .
C11' C10' H10' 119.6 . .
C10' C11' C12' 118.0(8) . .
C10' C11' H11' 121.0 . .
C12' C11' H11' 121.0 . .
C11' C12' C7 120.6(8) . .
C11' C12' H12' 119.7 . .
C7 C12' H12' 119.7 . .
C14 C13 C18 118.0(5) . .
C14 C13 P1 121.1(5) . .
C18 C13 P1 120.7(4) . .
C13 C14 C15 120.3(7) . .
C13 C14 H14 119.8 . .
C15 C14 H14 119.8 . .
C16 C15 C14 121.3(7) . .
C16 C15 H15 119.3 . .
C14 C15 H15 119.3 . .
C15 C16 C17 120.2(6) . .
C15 C16 H16 119.9 . .
C17 C16 H16 119.9 . .
C16 C17 C18 119.0(7) . .
C16 C17 H17 120.5 . .
C18 C17 H17 120.5 . .
C13 C18 C17 121.1(6) . .
C13 C18 H18 119.5 . .
C17 C18 H18 119.5 . .
C24 C19 C20 119.3(5) . .
C24 C19 P1 119.3(4) . .
C20 C19 P1 121.4(4) . .
C19 C20 C21 118.7(6) . .
C19 C20 H20 120.7 . .
C21 C20 H20 120.7 . .
C22 C21 C20 121.6(6) . .
C22 C21 H21 119.2 . .
C20 C21 H21 119.2 . .
C23 C22 C21 119.4(6) . .
C23 C22 H22 120.3 . .
C21 C22 H22 120.3 . .
C22 C23 C24 120.2(6) . .
C22 C23 H23 119.9 . .
C24 C23 H23 119.9 . .
C19 C24 C23 120.7(5) . .
C19 C24 H24 119.7 . .
C23 C24 H24 119.7 . .
C30 C25 C26 118.3(5) . .
C30 C25 P2 123.2(4) . .
C26 C25 P2 118.5(4) . .
C27 C26 C25 121.1(5) . .
C27 C26 H26 119.4 . .
C25 C26 H26 119.4 . .
C28 C27 C26 119.8(5) . .
C28 C27 H27 120.1 . .
C26 C27 H27 120.1 . .
C27 C28 C29 119.6(6) . .
C27 C28 H28 120.2 . .
C29 C28 H28 120.2 . .
C28 C29 C30 121.1(6) . .
C28 C29 H29 119.4 . .
C30 C29 H29 119.4 . .
C25 C30 C29 120.0(5) . .
C25 C30 H30 120.0 . .
C29 C30 H30 120.0 . .
C36 C31 C32 118.7(4) . .
C36 C31 P2 123.5(3) . .
C32 C31 P2 117.8(4) . .
C33 C32 C31 120.1(5) . .
C33 C32 H32 120.0 . .
C31 C32 H32 120.0 . .
C34 C33 C32 119.3(5) . .
C34 C33 H33 120.4 . .
C32 C33 H33 120.4 . .
C35 C34 C33 121.5(5) . .
C35 C34 H34 119.2 . .
C33 C34 H34 119.2 . .
C34 C35 C36 119.9(5) . .
C34 C35 H35 120.0 . .
C36 C35 H35 120.0 . .
C35 C36 C31 120.4(5) . .
C35 C36 H36 119.8 . .
C31 C36 H36 119.8 . .

loop_
_geom_bond_atom_site_label_1
_geom_bond_atom_site_label_2
_geom_bond_distance
_geom_bond_site_symmetry_2
I1 Cu1' 2.491(10) 2_656
I1 Cu1' 2.558(10) .
I1 Cu1 2.6401(6) .
I1 Cu1 2.6554(7) 2_656
Cu1 P2 2.2752(14) .
Cu1 P1 2.2825(13) .
Cu1 I1 2.6554(7) 2_656
Cu1' Cu1' 2.02(2) 2_656
Cu1' P1 2.167(11) .
Cu1' I1 2.491(10) 2_656
Cu1' P2 3.055(13) .
P1 C19 1.824(5) .
P1 C13 1.827(5) .
P1 C1 1.830(5) .
P2 C31 1.824(4) .
P2 C25 1.833(5) .
P2 C6 1.873(5) .
C1 N2 1.324(6) .
C1 N5 1.356(6) .
N2 N3 1.365(6) .
N3 N4 1.295(6) .
N4 N5 1.349(5) .
N5 C6 1.472(6) .
C6 C7 1.513(6) .
C6 H6 1.0000 .
C7 C8 1.372(6) .
C7 C8' 1.379(7) .
C7 C12' 1.394(7) .
C7 C12 1.401(6) .
C8 C9 1.392(6) .
C8 H8 0.9500 .
C9 C10 1.386(6) .
C9 H9 0.9500 .
C10 C11 1.382(7) .
C10 H10 0.9500 .
C11 C12 1.394(7) .
C11 H11 0.9500 .
C12 H12 0.9500 .
C8' C9' 1.390(7) .
C8' H8' 0.9500 .
C9' C10' 1.387(7) .
C9' H9' 0.9500 .
C10' C11' 1.390(7) .
C10' H10' 0.9500 .
C11' C12' 1.393(7) .
C11' H11' 0.9500 .
C12' H12' 0.9500 .
C13 C14 1.373(8) .
C13 C18 1.378(8) .
C14 C15 1.382(10) .
C14 H14 0.9500 .
C15 C16 1.334(11) .
C15 H15 0.9500 .
C16 C17 1.372(10) .
C16 H16 0.9500 .
C17 C18 1.393(8) .
C17 H17 0.9500 .
C18 H18 0.9500 .
C19 C24 1.378(7) .
C19 C20 1.384(7) .
C20 C21 1.395(9) .
C20 H20 0.9500 .
C21 C22 1.365(10) .
C21 H21 0.9500 .
C22 C23 1.360(8) .
C22 H22 0.9500 .
C23 C24 1.386(7) .
C23 H23 0.9500 .
C24 H24 0.9500 .
C25 C30 1.364(7) .
C25 C26 1.394(7) .
C26 C27 1.376(7) .
C26 H26 0.9500 .
C27 C28 1.353(9) .
C27 H27 0.9500 .
C28 C29 1.367(9) .
C28 H28 0.9500 .
C29 C30 1.382(8) .
C29 H29 0.9500 .
C30 H30 0.9500 .
C31 C36 1.389(7) .
C31 C32 1.397(6) .
C32 C33 1.396(7) .
C32 H32 0.9500 .
C33 C34 1.367(8) .
C33 H33 0.9500 .
C34 C35 1.358(8) .
C34 H34 0.9500 .
C35 C36 1.384(7) .
C35 H35 0.9500 .
C36 H36 0.9500 .

loop_
_geom_torsion_atom_site_label_1
_geom_torsion_atom_site_label_2
_geom_torsion_atom_site_label_3
_geom_torsion_atom_site_label_4
_geom_torsion
_geom_torsion_site_symmetry_1
_geom_torsion_site_symmetry_4
Cu1' I1 Cu1 P2 152.2(3) 2_656 .
Cu1' I1 Cu1 P2 -179.1(8) . .
Cu1 I1 Cu1 P2 137.92(4) 2_656 .
Cu1' I1 Cu1 P1 -88.4(3) 2_656 .
Cu1' I1 Cu1 P1 -59.7(8) . .
Cu1 I1 Cu1 P1 -102.65(4) 2_656 .
Cu1' I1 Cu1 I1 35.8(3) 2_656 2_656
Cu1' I1 Cu1 I1 64.5(8) . 2_656
Cu1 I1 Cu1 I1 21.51(3) 2_656 2_656
Cu1 I1 Cu1' Cu1' -144.7(9) . 2_656
Cu1 I1 Cu1' Cu1' -13.0(3) 2_656 2_656
Cu1' I1 Cu1' P1 -129.5(6) 2_656 .
Cu1 I1 Cu1' P1 85.7(10) . .
Cu1 I1 Cu1' P1 -142.5(8) 2_656 .
Cu1' I1 Cu1' I1 52.2(6) 2_656 2_656
Cu1 I1 Cu1' I1 -92.5(9) . 2_656
Cu1 I1 Cu1' I1 39.2(3) 2_656 2_656
Cu1' I1 Cu1' P2 145.3(4) 2_656 .
Cu1 I1 Cu1' P2 0.6(5) . .
Cu1 I1 Cu1' P2 132.4(3) 2_656 .
Cu1' Cu1' P1 C19 -70.9(12) 2_656 .
I1 Cu1' P1 C19 -163.4(4) 2_656 .
I1 Cu1' P1 C19 18.5(8) . .
P2 Cu1' P1 C19 109.1(3) . .
Cu1' Cu1' P1 C13 45.4(12) 2_656 .
I1 Cu1' P1 C13 -47.2(7) 2_656 .
I1 Cu1' P1 C13 134.8(6) . .
P2 Cu1' P1 C13 -134.7(2) . .
Cu1' Cu1' P1 C1 159.0(10) 2_656 .
I1 Cu1' P1 C1 66.5(7) 2_656 .
I1 Cu1' P1 C1 -111.5(6) . .
P2 Cu1' P1 C1 -21.0(4) . .
Cu1' Cu1' P1 Cu1 -174.7(18) 2_656 .
I1 Cu1' P1 Cu1 92.8(10) 2_656 .
I1 Cu1' P1 Cu1 -85.2(9) . .
P2 Cu1' P1 Cu1 5.3(6) . .
P2 Cu1 P1 C19 99.01(19) . .
I1 Cu1 P1 C19 -26.5(2) . .
I1 Cu1 P1 C19 -145.69(19) 2_656 .
P2 Cu1 P1 C13 -127.03(19) . .
I1 Cu1 P1 C13 107.47(19) . .
I1 Cu1 P1 C13 -11.7(2) 2_656 .
P2 Cu1 P1 C1 -15.09(17) . .
I1 Cu1 P1 C1 -140.59(16) . .
I1 Cu1 P1 C1 100.21(16) 2_656 .
P2 Cu1 P1 Cu1' -172.8(8) . .
I1 Cu1 P1 Cu1' 61.7(8) . .
I1 Cu1 P1 Cu1' -57.5(8) 2_656 .
P1 Cu1 P2 C31 -141.83(18) . .
I1 Cu1 P2 C31 -13.89(19) . .
I1 Cu1 P2 C31 99.55(18) 2_656 .
P1 Cu1 P2 C25 87.94(17) . .
I1 Cu1 P2 C25 -144.12(17) . .
I1 Cu1 P2 C25 -30.67(17) 2_656 .
P1 Cu1 P2 C6 -22.35(16) . .
I1 Cu1 P2 C6 105.59(15) . .
I1 Cu1 P2 C6 -140.96(15) 2_656 .
P1 Cu1 P2 Cu1' 47(5) . .
I1 Cu1 P2 Cu1' 175(5) . .
I1 Cu1 P2 Cu1' -72(5) 2_656 .
Cu1' Cu1' P2 C31 40.2(13) 2_656 .
P1 Cu1' P2 C31 -139.8(3) . .
I1 Cu1' P2 C31 96.4(3) 2_656 .
I1 Cu1' P2 C31 -13.9(4) . .
Cu1' Cu1' P2 C25 -90.5(12) 2_656 .
P1 Cu1' P2 C25 89.5(3) . .
I1 Cu1' P2 C25 -34.2(4) 2_656 .
I1 Cu1' P2 C25 -144.5(3) . .
Cu1' Cu1' P2 C6 160.7(11) 2_656 .
P1 Cu1' P2 C6 -19.3(4) . .
I1 Cu1' P2 C6 -143.0(2) 2_656 .
I1 Cu1' P2 C6 106.7(3) . .
Cu1' Cu1' P2 Cu1 49(4) 2_656 .
P1 Cu1' P2 Cu1 -131(5) . .
I1 Cu1' P2 Cu1 105(5) 2_656 .
I1 Cu1' P2 Cu1 -5(5) . .
C19 P1 C1 N2 88.7(5) . .
C13 P1 C1 N2 -18.1(5) . .
Cu1' P1 C1 N2 -134.1(5) . .
Cu1 P1 C1 N2 -143.2(4) . .
C19 P1 C1 N5 -93.9(4) . .
C13 P1 C1 N5 159.3(4) . .
Cu1' P1 C1 N5 43.3(6) . .
Cu1 P1 C1 N5 34.1(4) . .
N5 C1 N2 N3 0.4(5) . .
P1 C1 N2 N3 178.2(4) . .
C1 N2 N3 N4 0.3(6) . .
N2 N3 N4 N5 -0.9(6) . .
N3 N4 N5 C1 1.2(5) . .
N3 N4 N5 C6 179.3(4) . .
N2 C1 N5 N4 -1.0(5) . .
P1 C1 N5 N4 -178.8(3) . .
N2 C1 N5 C6 -178.7(5) . .
P1 C1 N5 C6 3.6(8) . .
N4 N5 C6 C7 -104.4(5) . .
C1 N5 C6 C7 73.1(6) . .
N4 N5 C6 P2 126.1(4) . .
C1 N5 C6 P2 -56.4(6) . .
C31 P2 C6 N5 -171.1(3) . .
C25 P2 C6 N5 -64.1(3) . .
Cu1 P2 C6 N5 56.4(3) . .
Cu1' P2 C6 N5 54.0(4) . .
C31 P2 C6 C7 62.8(4) . .
C25 P2 C6 C7 169.8(4) . .
Cu1 P2 C6 C7 -69.8(4) . .
Cu1' P2 C6 C7 -72.2(4) . .
N5 C6 C7 C8 -91.0(7) . .
P2 C6 C7 C8 33.7(8) . .
N5 C6 C7 C8' 51.4(11) . .
P2 C6 C7 C8' 176.1(9) . .
N5 C6 C7 C12' -112.0(11) . .
P2 C6 C7 C12' 12.7(12) . .
N5 C6 C7 C12 91.6(7) . .
P2 C6 C7 C12 -143.7(6) . .
C8' C7 C8 C9 29.5(12) . .
C12' C7 C8 C9 -112(3) . .
C12 C7 C8 C9 -6.3(12) . .
C6 C7 C8 C9 176.3(7) . .
C7 C8 C9 C10 4.2(14) . .
C8 C9 C10 C11 1.1(15) . .
C9 C10 C11 C12 -4.1(17) . .
C10 C11 C12 C7 2.0(16) . .
C8 C7 C12 C11 3.2(13) . .
C8' C7 C12 C11 -72.9(12) . .
C12' C7 C12 C11 25.7(16) . .
C6 C7 C12 C11 -179.2(8) . .
C8 C7 C8' C9' -25.7(18) . .
C12' C7 C8' C9' -12(2) . .
C12 C7 C8' C9' 92.3(18) . .
C6 C7 C8' C9' -174.5(12) . .
C7 C8' C9' C10' 14(3) . .
C8' C9' C10' C11' -12(3) . .
C9' C10' C11' C12' 8(3) . .
C10' C11' C12' C7 -6(3) . .
C8 C7 C12' C11' 52(2) . .
C8' C7 C12' C11' 8(3) . .
C12 C7 C12' C11' -34(2) . .
C6 C7 C12' C11' 171.2(16) . .
C19 P1 C13 C14 16.1(6) . .
C1 P1 C13 C14 119.8(6) . .
Cu1' P1 C13 C14 -110.1(6) . .
Cu1 P1 C13 C14 -124.9(5) . .
C19 P1 C13 C18 -168.3(4) . .
C1 P1 C13 C18 -64.6(5) . .
Cu1' P1 C13 C18 65.5(6) . .
Cu1 P1 C13 C18 50.7(5) . .
C18 C13 C14 C15 1.6(11) . .
P1 C13 C14 C15 177.4(7) . .
C13 C14 C15 C16 0.0(14) . .
C14 C15 C16 C17 -0.8(14) . .
C15 C16 C17 C18 -0.1(11) . .
C14 C13 C18 C17 -2.6(9) . .
P1 C13 C18 C17 -178.3(4) . .
C16 C17 C18 C13 1.8(9) . .
C13 P1 C19 C24 -109.5(5) . .
C1 P1 C19 C24 147.3(4) . .
Cu1' P1 C19 C24 7.1(6) . .
Cu1 P1 C19 C24 30.3(5) . .
C13 P1 C19 C20 69.2(5) . .
C1 P1 C19 C20 -34.1(5) . .
Cu1' P1 C19 C20 -174.3(6) . .
Cu1 P1 C19 C20 -151.0(4) . .
C24 C19 C20 C21 -3.1(9) . .
P1 C19 C20 C21 178.2(5) . .
C19 C20 C21 C22 0.3(11) . .
C20 C21 C22 C23 3.4(11) . .
C21 C22 C23 C24 -4.2(10) . .
C20 C19 C24 C23 2.3(9) . .
P1 C19 C24 C23 -179.0(4) . .
C22 C23 C24 C19 1.4(9) . .
C31 P2 C25 C30 3.8(5) . .
C6 P2 C25 C30 -100.3(5) . .
Cu1 P2 C25 C30 142.9(4) . .
Cu1' P2 C25 C30 144.6(5) . .
C31 P2 C25 C26 -174.3(4) . .
C6 P2 C25 C26 81.5(4) . .
Cu1 P2 C25 C26 -35.2(4) . .
Cu1' P2 C25 C26 -33.5(5) . .
C30 C25 C26 C27 0.0(8) . .
P2 C25 C26 C27 178.2(5) . .
C25 C26 C27 C28 -1.8(10) . .
C26 C27 C28 C29 2.4(12) . .
C27 C28 C29 C30 -1.3(14) . .
C26 C25 C30 C29 1.2(9) . .
P2 C25 C30 C29 -177.0(6) . .
C28 C29 C30 C25 -0.5(12) . .
C25 P2 C31 C36 -71.3(5) . .
C6 P2 C31 C36 31.1(5) . .
Cu1 P2 C31 C36 154.5(4) . .
Cu1' P2 C31 C36 155.0(4) . .
C25 P2 C31 C32 106.1(4) . .
C6 P2 C31 C32 -151.5(4) . .
Cu1 P2 C31 C32 -28.1(4) . .
Cu1' P2 C31 C32 -27.6(5) . .
C36 C31 C32 C33 2.1(7) . .
P2 C31 C32 C33 -175.5(4) . .
C31 C32 C33 C34 -0.4(8) . .
C32 C33 C34 C35 -2.5(9) . .
C33 C34 C35 C36 3.5(9) . .
C34 C35 C36 C31 -1.7(8) . .
C32 C31 C36 C35 -1.0(8) . .
P2 C31 C36 C35 176.4(4) . .
